data_4331090
loop_
_publ_author_name
'Ashley M. McDaniel'
'Anthony K. Rapp\'e'
'Matthew P. Shores'

_publ_section_title
;
 Structural and Electronic Comparison of 1st Row Transition Metal
 Complexes of a Tripodal Iminopyridine Ligand
;
_journal_name_full 'Inorganic Chemistry'
_journal_page_first 12493
_journal_page_last 12502
_journal_paper_doi 10.1021/ic301909u
_journal_volume 51
_journal_year 2012
_chemical_formula_sum 'C32 H33 F6 Mn N7 O12 S2'
_chemical_formula_weight 940.71
_space_group_IT_number 2
_symmetry_cell_setting triclinic
_symmetry_space_group_name_Hall '-P 1'
_symmetry_space_group_name_H-M 'P -1'
_atom_sites_solution_hydrogens geom
_atom_sites_solution_primary direct
_atom_sites_solution_secondary difmap
_audit_creation_method 'Bruker SHELXTL'
_audit_update_record
;
2012-03-01 # Formatted by publCIF
;
_cell_angle_alpha 93.705(5)
_cell_angle_beta 94.262(5)
_cell_angle_gamma 103.718(5)
_cell_formula_units_Z 2
_cell_length_a 12.5586(11)
_cell_length_b 12.6047(11)
_cell_length_c 12.8933(11)
_cell_measurement_reflns_used 9136
_cell_measurement_temperature 120(2)
_cell_measurement_theta_max 36.28
_cell_measurement_theta_min 2.41
_cell_volume 1970.1(3)
_computing_cell_refinement 'Bruker SMART'
_computing_data_collection 'Bruker SMART'
_computing_data_reduction 'Bruker SAINT'
_computing_molecular_graphics 'Bruker SHELXTL'
_computing_publication_material 'Bruker SHELXTL'
_computing_structure_refinement 'Bruker SHELXTL'
_computing_structure_solution 'Bruker SHELXTL'
_diffrn_ambient_temperature 120(2)
_diffrn_measured_fraction_theta_full 0.999
_diffrn_measured_fraction_theta_max 0.999
_diffrn_measurement_device_type 'CCD area detector'
_diffrn_measurement_method 'phi and omega scans'
_diffrn_radiation_monochromator graphite
_diffrn_radiation_source 'fine-focus sealed tube'
_diffrn_radiation_type MoK\a
_diffrn_radiation_wavelength 0.71073
_diffrn_reflns_av_R_equivalents 0.0326
_diffrn_reflns_av_sigmaI/netI 0.0340
_diffrn_reflns_limit_h_max 19
_diffrn_reflns_limit_h_min -19
_diffrn_reflns_limit_k_max 20
_diffrn_reflns_limit_k_min -20
_diffrn_reflns_limit_l_max 18
_diffrn_reflns_limit_l_min -20
_diffrn_reflns_number 65526
_diffrn_reflns_theta_full 34.34
_diffrn_reflns_theta_max 34.34
_diffrn_reflns_theta_min 2.40
_exptl_absorpt_coefficient_mu 0.539
_exptl_absorpt_correction_T_max 0.8989
_exptl_absorpt_correction_T_min 0.8186
_exptl_absorpt_correction_type multi-scan
_exptl_absorpt_process_details 'SADABS (Sheldrick, 1997)'
_exptl_crystal_colour yellow
_exptl_crystal_density_diffrn 1.586
_exptl_crystal_description block
_exptl_crystal_F_000 962
_exptl_crystal_size_max 0.39
_exptl_crystal_size_mid 0.25
_exptl_crystal_size_min 0.20
_refine_diff_density_max 2.007
_refine_diff_density_min -0.981
_refine_diff_density_rms 0.077
_refine_ls_extinction_method none
_refine_ls_goodness_of_fit_ref 1.042
_refine_ls_hydrogen_treatment constr
_refine_ls_matrix_type full
_refine_ls_number_parameters 541
_refine_ls_number_reflns 16490
_refine_ls_number_restraints 0
_refine_ls_restrained_S_all 1.042
_refine_ls_R_factor_all 0.0576
_refine_ls_R_factor_gt 0.0434
_refine_ls_shift/su_max 0.002
_refine_ls_shift/su_mean 0.000
_refine_ls_structure_factor_coef Fsqd
_refine_ls_weighting_details 'calc w=1/[\s^2^(Fo^2^)+(0.0612P)^2^+0.9744P] where P=(Fo^2^+2Fc^2^)/3'
_refine_ls_weighting_scheme calc
_refine_ls_wR_factor_gt 0.1160
_refine_ls_wR_factor_ref 0.1251
_reflns_number_gt 13148
_reflns_number_total 16490
_reflns_threshold_expression >2sigma(I)
_cod_data_source_file ic301909u_si_002_2.cif
_cod_data_source_block msn279
_cod_database_code 4331090

loop_
_symmetry_equiv_pos_as_xyz
'x, y, z'
'-x, -y, -z'

loop_
_atom_site_label
_atom_site_type_symbol
_atom_site_fract_x
_atom_site_fract_y
_atom_site_fract_z
_atom_site_U_iso_or_equiv
_atom_site_adp_type
_atom_site_occupancy
_atom_site_symmetry_multiplicity
_atom_site_calc_flag
_atom_site_refinement_flags
Mn1 Mn 0.821046(15) 0.128893(15) 0.245133(15) 0.01365(5) Uani 1 1 d .
N1 N 0.88341(9) 0.32044(9) 0.33871(9) 0.01768(19) Uani 1 1 d .
O1 O 0.41046(10) -0.28855(10) -0.02670(9) 0.0309(3) Uani 1 1 d .
C1 C 0.79313(11) 0.33767(11) 0.39934(11) 0.0207(2) Uani 1 1 d .
H1A H 0.7383 0.3621 0.3537 0.025 Uiso 1 1 calc R
H1B H 0.8226 0.3957 0.4567 0.025 Uiso 1 1 calc R
N2 N 0.70189(9) 0.14765(9) 0.35701(9) 0.01754(19) Uani 1 1 d .
O2 O 0.55597(10) -0.17876(9) -0.08810(8) 0.0278(2) Uani 1 1 d .
C2 C 0.73783(12) 0.23162(11) 0.44449(11) 0.0212(2) Uani 1 1 d .
H2A H 0.7904 0.2098 0.4949 0.025 Uiso 1 1 calc R
H2B H 0.6739 0.2417 0.4811 0.025 Uiso 1 1 calc R
N3 N 0.63707(9) 0.02387(9) 0.17674(9) 0.01517(18) Uani 1 1 d .
C3 C 0.60445(11) 0.08737(11) 0.34786(11) 0.0184(2) Uani 1 1 d .
H3A H 0.5560 0.0916 0.4003 0.022 Uiso 1 1 calc R
O3 O 0.73901(11) -0.43911(9) 0.25881(12) 0.0356(3) Uani 1 1 d .
N4 N 0.98399(9) 0.14690(9) 0.33078(9) 0.0185(2) Uani 1 1 d .
O4 O 0.63478(10) -0.34022(9) 0.17980(10) 0.0293(2) Uani 1 1 d .
C4 C 0.56859(10) 0.01076(10) 0.25361(10) 0.0165(2) Uani 1 1 d .
N5 N 0.83768(9) -0.04833(9) 0.29081(8) 0.01615(18) Uani 1 1 d .
C5 C 0.47030(11) -0.06925(12) 0.24630(11) 0.0214(2) Uani 1 1 d .
H5A H 0.4232 -0.0744 0.3011 0.026 Uiso 1 1 calc R
O5 O 0.81309(15) -0.27028(11) -0.15036(10) 0.0437(4) Uani 1 1 d .
O6 O 0.88945(10) -0.26155(9) 0.01358(9) 0.0268(2) Uani 1 1 d .
C6 C 0.44238(11) -0.14141(11) 0.15721(11) 0.0212(2) Uani 1 1 d .
H6A H 0.3771 -0.1987 0.1509 0.025 Uiso 1 1 calc R
C7 C 0.51145(10) -0.12839(10) 0.07745(10) 0.0172(2) Uani 1 1 d .
C8 C 0.60687(10) -0.04353(10) 0.08985(10) 0.0159(2) Uani 1 1 d .
H8A H 0.6524 -0.0333 0.0339 0.019 Uiso 1 1 calc R
N9 N 0.82963(9) 0.24881(9) 0.12572(9) 0.01751(19) Uani 1 1 d .
C9 C 0.48560(11) -0.20748(11) -0.01721(11) 0.0202(2) Uani 1 1 d .
C10 C 0.54043(17) -0.25289(15) -0.18153(13) 0.0359(4) Uani 1 1 d .
H10A H 0.5963 -0.2243 -0.2285 0.054 Uiso 1 1 calc R
H10B H 0.4670 -0.2594 -0.2167 0.054 Uiso 1 1 calc R
H10C H 0.5474 -0.3252 -0.1626 0.054 Uiso 1 1 calc R
N11 N 0.86994(9) 0.05255(9) 0.07894(8) 0.01578(18) Uani 1 1 d .
C11 C 0.98386(11) 0.32634(11) 0.40842(11) 0.0209(2) Uani 1 1 d .
H11A H 0.9630 0.3003 0.4766 0.025 Uiso 1 1 calc R
H11B H 1.0269 0.4034 0.4206 0.025 Uiso 1 1 calc R
C12 C 1.05425(11) 0.25662(11) 0.36080(12) 0.0221(3) Uani 1 1 d .
H12A H 1.0859 0.2894 0.2988 0.026 Uiso 1 1 calc R
H12B H 1.1155 0.2525 0.4122 0.026 Uiso 1 1 calc R
C13 C 1.01504(11) 0.06291(11) 0.35790(11) 0.0202(2) Uani 1 1 d .
H13A H 1.0849 0.0705 0.3952 0.024 Uiso 1 1 calc R
C14 C 0.94084(11) -0.04630(11) 0.33052(10) 0.0184(2) Uani 1 1 d .
C15 C 0.97750(12) -0.14083(12) 0.34442(12) 0.0245(3) Uani 1 1 d .
H15A H 1.0503 -0.1362 0.3737 0.029 Uiso 1 1 calc R
C16 C 0.90558(13) -0.24187(12) 0.31467(12) 0.0244(3) Uani 1 1 d .
H16A H 0.9284 -0.3078 0.3223 0.029 Uiso 1 1 calc R
C17 C 0.79994(11) -0.24458(11) 0.27370(11) 0.0190(2) Uani 1 1 d .
C18 C 0.76900(11) -0.14599(10) 0.26516(10) 0.0175(2) Uani 1 1 d .
H18A H 0.6953 -0.1487 0.2398 0.021 Uiso 1 1 calc R
C19 C 0.72265(12) -0.35191(11) 0.23865(12) 0.0227(3) Uani 1 1 d .
C20 C 0.55510(15) -0.44198(14) 0.14514(19) 0.0399(4) Uani 1 1 d .
H20A H 0.4935 -0.4264 0.1026 0.060 Uiso 1 1 calc R
H20B H 0.5278 -0.4789 0.2060 0.060 Uiso 1 1 calc R
H20C H 0.5901 -0.4895 0.1033 0.060 Uiso 1 1 calc R
C21 C 0.90640(12) 0.39832(10) 0.25763(11) 0.0208(2) Uani 1 1 d .
H21A H 0.9824 0.4048 0.2384 0.025 Uiso 1 1 calc R
H21B H 0.9008 0.4716 0.2857 0.025 Uiso 1 1 calc R
C22 C 0.82569(12) 0.36031(10) 0.16092(11) 0.0211(2) Uani 1 1 d .
H22A H 0.7503 0.3616 0.1776 0.025 Uiso 1 1 calc R
H22B H 0.8459 0.4098 0.1052 0.025 Uiso 1 1 calc R
C23 C 0.83884(11) 0.22341(10) 0.03044(10) 0.0185(2) Uani 1 1 d .
H23A H 0.8408 0.2756 -0.0198 0.022 Uiso 1 1 calc R
C24 C 0.84641(10) 0.11071(10) -0.00033(10) 0.0166(2) Uani 1 1 d .
C25 C 0.82650(12) 0.06816(12) -0.10416(10) 0.0212(2) Uani 1 1 d .
H25A H 0.8135 0.1128 -0.1580 0.025 Uiso 1 1 calc R
C26 C 0.82611(13) -0.04103(12) -0.12720(11) 0.0225(2) Uani 1 1 d .
H26A H 0.8080 -0.0741 -0.1966 0.027 Uiso 1 1 calc R
C27 C 0.85283(11) -0.10101(11) -0.04660(10) 0.0183(2) Uani 1 1 d .
C28 C 0.87638(10) -0.05031(10) 0.05432(10) 0.0166(2) Uani 1 1 d .
H28A H 0.8981 -0.0907 0.1084 0.020 Uiso 1 1 calc R
C29 C 0.84957(13) -0.21934(12) -0.06817(11) 0.0229(3) Uani 1 1 d .
C30 C 0.88301(16) -0.37821(13) 0.00068(15) 0.0327(3) Uani 1 1 d .
H30A H 0.9143 -0.4012 0.0649 0.049 Uiso 1 1 calc R
H30B H 0.9245 -0.3936 -0.0576 0.049 Uiso 1 1 calc R
H30C H 0.8058 -0.4186 -0.0140 0.049 Uiso 1 1 calc R
S2 S 1.15800(3) -0.34809(3) 0.26420(3) 0.01941(7) Uani 1 1 d .
F4 F 1.21837(10) -0.52983(8) 0.28763(11) 0.0462(3) Uani 1 1 d .
F5 F 1.33261(10) -0.38769(10) 0.36219(11) 0.0494(3) Uani 1 1 d .
F6 F 1.32026(13) -0.41942(15) 0.19597(13) 0.0656(4) Uani 1 1 d .
O10 O 1.09745(9) -0.37142(9) 0.35358(8) 0.0240(2) Uani 1 1 d .
O11 O 1.09816(11) -0.39361(12) 0.16523(9) 0.0367(3) Uani 1 1 d .
O12 O 1.22152(11) -0.23633(10) 0.26608(13) 0.0396(3) Uani 1 1 d .
C32 C 1.26293(13) -0.42531(13) 0.27927(13) 0.0269(3) Uani 1 1 d .
S1 S 0.65974(3) -0.13880(4) 0.53578(3) 0.02740(8) Uani 1 1 d .
F1 F 0.66515(12) -0.33646(12) 0.58724(16) 0.0695(5) Uani 1 1 d .
F2 F 0.50331(10) -0.31119(10) 0.56491(10) 0.0437(3) Uani 1 1 d .
F3 F 0.58999(13) -0.33197(15) 0.43191(13) 0.0747(5) Uani 1 1 d .
O7 O 0.66748(13) -0.10557(12) 0.64524(10) 0.0397(3) Uani 1 1 d .
O8 O 0.57857(12) -0.10212(15) 0.47270(13) 0.0482(4) Uani 1 1 d .
O9 O 0.76398(10) -0.13034(15) 0.49385(10) 0.0435(4) Uani 1 1 d .
C31 C 0.60186(15) -0.28686(17) 0.52903(16) 0.0386(4) Uani 1 1 d .

loop_
_atom_site_aniso_label
_atom_site_aniso_U_11
_atom_site_aniso_U_22
_atom_site_aniso_U_33
_atom_site_aniso_U_23
_atom_site_aniso_U_13
_atom_site_aniso_U_12
Mn1 0.01376(8) 0.01204(8) 0.01491(8) 0.00102(6) -0.00022(6) 0.00319(6)
N1 0.0161(5) 0.0153(4) 0.0207(5) -0.0013(4) -0.0014(4) 0.0035(4)
O1 0.0271(5) 0.0282(5) 0.0277(5) -0.0036(4) 0.0008(4) -0.0102(4)
C1 0.0205(6) 0.0175(5) 0.0242(6) -0.0039(4) 0.0005(5) 0.0067(4)
N2 0.0182(5) 0.0159(4) 0.0183(5) -0.0002(4) 0.0010(4) 0.0046(4)
O2 0.0315(6) 0.0257(5) 0.0194(5) -0.0029(4) 0.0057(4) -0.0062(4)
C2 0.0215(6) 0.0220(6) 0.0189(6) -0.0040(4) 0.0016(5) 0.0047(5)
N3 0.0137(4) 0.0139(4) 0.0178(5) 0.0026(3) 0.0011(3) 0.0030(3)
C3 0.0185(5) 0.0175(5) 0.0201(5) 0.0014(4) 0.0032(4) 0.0061(4)
O3 0.0352(6) 0.0169(5) 0.0565(8) 0.0031(5) -0.0001(6) 0.0110(4)
N4 0.0163(5) 0.0171(5) 0.0213(5) -0.0011(4) -0.0012(4) 0.0040(4)
O4 0.0260(5) 0.0184(5) 0.0416(6) -0.0006(4) -0.0041(5) 0.0049(4)
C4 0.0146(5) 0.0153(5) 0.0195(5) 0.0021(4) 0.0012(4) 0.0032(4)
N5 0.0183(5) 0.0160(4) 0.0157(4) 0.0025(3) 0.0007(4) 0.0070(4)
C5 0.0175(5) 0.0221(6) 0.0227(6) 0.0015(5) 0.0050(5) 0.0003(5)
O5 0.0752(11) 0.0304(6) 0.0256(6) -0.0103(5) -0.0065(6) 0.0200(7)
O6 0.0357(6) 0.0172(4) 0.0265(5) -0.0011(4) -0.0028(4) 0.0073(4)
C6 0.0163(5) 0.0205(6) 0.0238(6) 0.0027(5) 0.0023(5) -0.0017(4)
C7 0.0156(5) 0.0162(5) 0.0184(5) 0.0028(4) -0.0014(4) 0.0014(4)
C8 0.0146(5) 0.0162(5) 0.0167(5) 0.0038(4) 0.0007(4) 0.0026(4)
N9 0.0193(5) 0.0128(4) 0.0197(5) 0.0018(4) -0.0004(4) 0.0030(4)
C9 0.0195(6) 0.0206(6) 0.0182(5) 0.0022(4) -0.0010(4) 0.0011(4)
C10 0.0433(10) 0.0344(8) 0.0211(7) -0.0063(6) 0.0075(6) -0.0074(7)
N11 0.0156(4) 0.0150(4) 0.0159(4) 0.0014(3) 0.0007(3) 0.0022(3)
C11 0.0190(6) 0.0191(6) 0.0223(6) -0.0034(4) -0.0054(5) 0.0038(4)
C12 0.0158(5) 0.0191(6) 0.0290(7) -0.0023(5) -0.0032(5) 0.0025(4)
C13 0.0177(5) 0.0213(6) 0.0217(6) -0.0008(5) -0.0030(4) 0.0073(4)
C14 0.0195(5) 0.0192(5) 0.0182(5) 0.0018(4) -0.0005(4) 0.0086(4)
C15 0.0228(6) 0.0226(6) 0.0302(7) 0.0021(5) -0.0041(5) 0.0117(5)
C16 0.0263(7) 0.0194(6) 0.0310(7) 0.0027(5) -0.0004(5) 0.0128(5)
C17 0.0225(6) 0.0159(5) 0.0209(6) 0.0027(4) 0.0027(5) 0.0086(4)
C18 0.0196(5) 0.0159(5) 0.0185(5) 0.0030(4) 0.0016(4) 0.0069(4)
C19 0.0243(6) 0.0176(6) 0.0281(7) 0.0008(5) 0.0046(5) 0.0081(5)
C20 0.0286(8) 0.0235(7) 0.0623(13) -0.0064(8) -0.0062(8) 0.0020(6)
C21 0.0214(6) 0.0125(5) 0.0264(6) 0.0010(4) -0.0013(5) 0.0014(4)
C22 0.0262(6) 0.0120(5) 0.0245(6) 0.0022(4) -0.0025(5) 0.0050(4)
C23 0.0200(5) 0.0152(5) 0.0193(5) 0.0055(4) 0.0005(4) 0.0015(4)
C24 0.0166(5) 0.0163(5) 0.0158(5) 0.0030(4) 0.0019(4) 0.0014(4)
C25 0.0258(6) 0.0229(6) 0.0154(5) 0.0043(4) 0.0033(5) 0.0058(5)
C26 0.0274(7) 0.0250(6) 0.0152(5) 0.0002(5) 0.0039(5) 0.0066(5)
C27 0.0194(5) 0.0187(5) 0.0168(5) -0.0003(4) 0.0047(4) 0.0040(4)
C28 0.0169(5) 0.0164(5) 0.0162(5) 0.0010(4) 0.0026(4) 0.0035(4)
C29 0.0277(7) 0.0209(6) 0.0206(6) -0.0015(5) 0.0050(5) 0.0071(5)
C30 0.0402(9) 0.0173(6) 0.0403(9) -0.0001(6) -0.0016(7) 0.0087(6)
S2 0.01852(14) 0.01939(14) 0.02081(14) 0.00716(11) 0.00282(11) 0.00384(11)
F4 0.0459(7) 0.0181(4) 0.0734(9) -0.0013(5) -0.0069(6) 0.0107(4)
F5 0.0324(6) 0.0447(6) 0.0686(8) -0.0198(6) -0.0247(6) 0.0198(5)
F6 0.0553(8) 0.0872(11) 0.0695(10) 0.0085(8) 0.0379(8) 0.0370(8)
O10 0.0208(5) 0.0308(5) 0.0207(5) 0.0028(4) 0.0042(4) 0.0063(4)
O11 0.0387(7) 0.0527(8) 0.0182(5) 0.0055(5) -0.0038(5) 0.0115(6)
O12 0.0308(6) 0.0222(5) 0.0660(9) 0.0195(6) 0.0067(6) 0.0023(5)
C32 0.0235(6) 0.0237(6) 0.0338(8) -0.0029(5) 0.0027(6) 0.0079(5)
S1 0.02409(17) 0.0427(2) 0.01909(15) 0.00774(14) 0.00369(12) 0.01355(15)
F1 0.0466(8) 0.0410(7) 0.1204(14) 0.0091(8) -0.0233(9) 0.0188(6)
F2 0.0340(6) 0.0467(7) 0.0488(7) 0.0026(5) 0.0015(5) 0.0075(5)
F3 0.0548(9) 0.0888(12) 0.0659(10) -0.0460(9) 0.0108(8) 0.0008(8)
O7 0.0543(8) 0.0387(7) 0.0236(6) -0.0004(5) 0.0118(5) 0.0048(6)
O8 0.0315(7) 0.0688(10) 0.0515(9) 0.0335(8) 0.0032(6) 0.0191(7)
O9 0.0221(5) 0.0836(11) 0.0250(6) 0.0014(6) 0.0036(4) 0.0138(6)
C31 0.0273(8) 0.0458(10) 0.0419(10) -0.0097(8) -0.0049(7) 0.0137(7)

loop_
_atom_type_symbol
_atom_type_description
_atom_type_scat_dispersion_real
_atom_type_scat_dispersion_imag
_atom_type_scat_source
C C 0.0033 0.0016 'International Tables Vol C Tables 4.2.6.8 and 6.1.1.4'
H H 0.0000 0.0000 'International Tables Vol C Tables 4.2.6.8 and 6.1.1.4'
N N 0.0061 0.0033 'International Tables Vol C Tables 4.2.6.8 and 6.1.1.4'
O O 0.0106 0.0060 'International Tables Vol C Tables 4.2.6.8 and 6.1.1.4'
F F 0.0171 0.0103 'International Tables Vol C Tables 4.2.6.8 and 6.1.1.4'
S S 0.1246 0.1234 'International Tables Vol C Tables 4.2.6.8 and 6.1.1.4'
Mn Mn 0.3368 0.7283 'International Tables Vol C Tables 4.2.6.8 and 6.1.1.4'

loop_
_geom_angle_atom_site_label_1
_geom_angle_atom_site_label_2
_geom_angle_atom_site_label_3
_geom_angle
N2 Mn1 N4 109.09(4)
N2 Mn1 N9 111.64(4)
N4 Mn1 N9 110.78(4)
N2 Mn1 N5 96.03(4)
N4 Mn1 N5 71.41(4)
N9 Mn1 N5 148.60(4)
N2 Mn1 N3 70.17(4)
N4 Mn1 N3 153.06(4)
N9 Mn1 N3 93.53(4)
N5 Mn1 N3 81.81(4)
N2 Mn1 N11 152.12(4)
N4 Mn1 N11 95.46(4)
N9 Mn1 N11 69.52(4)
N5 Mn1 N11 79.08(4)
N3 Mn1 N11 81.96(4)
N2 Mn1 N1 71.66(4)
N4 Mn1 N1 70.98(4)
N9 Mn1 N1 72.09(4)
N5 Mn1 N1 133.37(4)
N3 Mn1 N1 130.05(4)
N11 Mn1 N1 130.93(4)
C1 N1 C21 112.19(11)
C1 N1 C11 110.73(11)
C21 N1 C11 110.77(11)
C1 N1 Mn1 107.14(8)
C21 N1 Mn1 107.14(8)
C11 N1 Mn1 108.67(8)
N1 C1 C2 110.23(11)
N1 C1 H1A 109.6
C2 C1 H1A 109.6
N1 C1 H1B 109.6
C2 C1 H1B 109.6
H1A C1 H1B 108.1
C3 N2 C2 120.07(12)
C3 N2 Mn1 121.82(9)
C2 N2 Mn1 118.11(9)
C9 O2 C10 116.01(12)
N2 C2 C1 107.15(11)
N2 C2 H2A 110.3
C1 C2 H2A 110.3
N2 C2 H2B 110.3
C1 C2 H2B 110.3
H2A C2 H2B 108.5
C8 N3 C4 117.48(11)
C8 N3 Mn1 128.81(8)
C4 N3 Mn1 110.57(8)
N2 C3 C4 118.21(12)
N2 C3 H3A 120.9
C4 C3 H3A 120.9
C13 N4 C12 119.97(11)
C13 N4 Mn1 120.42(9)
C12 N4 Mn1 119.54(8)
C19 O4 C20 114.51(13)
N3 C4 C5 123.21(12)
N3 C4 C3 115.80(11)
C5 C4 C3 120.99(12)
C18 N5 C14 117.46(11)
C18 N5 Mn1 129.29(8)
C14 N5 Mn1 111.89(8)
C6 C5 C4 118.52(13)
C6 C5 H5A 120.7
C4 C5 H5A 120.7
C29 O6 C30 115.76(12)
C5 C6 C7 118.83(12)
C5 C6 H6A 120.6
C7 C6 H6A 120.6
C6 C7 C8 118.87(12)
C6 C7 C9 119.85(12)
C8 C7 C9 121.22(12)
N3 C8 C7 122.99(12)
N3 C8 H8A 118.5
C7 C8 H8A 118.5
C23 N9 C22 120.52(11)
C23 N9 Mn1 122.15(9)
C22 N9 Mn1 117.33(9)
O1 C9 O2 124.64(13)
O1 C9 C7 123.59(13)
O2 C9 C7 111.76(11)
O2 C10 H10A 109.5
O2 C10 H10B 109.5
H10A C10 H10B 109.5
O2 C10 H10C 109.5
H10A C10 H10C 109.5
H10B C10 H10C 109.5
C28 N11 C24 117.23(11)
C28 N11 Mn1 127.53(9)
C24 N11 Mn1 110.46(8)
N1 C11 C12 110.81(11)
N1 C11 H11A 109.5
C12 C11 H11A 109.5
N1 C11 H11B 109.5
C12 C11 H11B 109.5
H11A C11 H11B 108.1
N4 C12 C11 108.00(11)
N4 C12 H12A 110.1
C11 C12 H12A 110.1
N4 C12 H12B 110.1
C11 C12 H12B 110.1
H12A C12 H12B 108.4
N4 C13 C14 118.90(12)
N4 C13 H13A 120.5
C14 C13 H13A 120.5
N5 C14 C15 123.03(13)
N5 C14 C13 116.23(11)
C15 C14 C13 120.74(12)
C16 C15 C14 118.67(13)
C16 C15 H15A 120.7
C14 C15 H15A 120.7
C17 C16 C15 118.62(12)
C17 C16 H16A 120.7
C15 C16 H16A 120.7
C16 C17 C18 118.98(13)
C16 C17 C19 119.41(12)
C18 C17 C19 121.60(12)
N5 C18 C17 123.18(12)
N5 C18 H18A 118.4
C17 C18 H18A 118.4
O3 C19 O4 124.17(14)
O3 C19 C17 123.88(14)
O4 C19 C17 111.92(12)
O4 C20 H20A 109.5
O4 C20 H20B 109.5
H20A C20 H20B 109.5
O4 C20 H20C 109.5
H20A C20 H20C 109.5
H20B C20 H20C 109.5
N1 C21 C22 110.95(11)
N1 C21 H21A 109.4
C22 C21 H21A 109.4
N1 C21 H21B 109.4
C22 C21 H21B 109.4
H21A C21 H21B 108.0
N9 C22 C21 108.33(11)
N9 C22 H22A 110.0
C21 C22 H22A 110.0
N9 C22 H22B 110.0
C21 C22 H22B 110.0
H22A C22 H22B 108.4
N9 C23 C24 118.34(11)
N9 C23 H23A 120.8
C24 C23 H23A 120.8
N11 C24 C25 123.40(12)
N11 C24 C23 115.44(11)
C25 C24 C23 121.13(12)
C26 C25 C24 118.43(12)
C26 C25 H25A 120.8
C24 C25 H25A 120.8
C25 C26 C27 118.62(12)
C25 C26 H26A 120.7
C27 C26 H26A 120.7
C26 C27 C28 118.93(12)
C26 C27 C29 119.91(12)
C28 C27 C29 121.07(12)
N11 C28 C27 123.17(12)
N11 C28 H28A 118.4
C27 C28 H28A 118.4
O5 C29 O6 124.45(14)
O5 C29 C27 123.04(14)
O6 C29 C27 112.50(12)
O6 C30 H30A 109.5
O6 C30 H30B 109.5
H30A C30 H30B 109.5
O6 C30 H30C 109.5
H30A C30 H30C 109.5
H30B C30 H30C 109.5
O10 S2 O11 115.01(7)
O10 S2 O12 114.37(8)
O11 S2 O12 115.17(9)
O10 S2 C32 103.29(7)
O11 S2 C32 103.46(8)
O12 S2 C32 103.23(8)
F5 C32 F4 108.06(15)
F5 C32 F6 107.89(15)
F4 C32 F6 107.35(15)
F5 C32 S2 111.98(11)
F4 C32 S2 111.22(11)
F6 C32 S2 110.16(13)
O7 S1 O8 114.96(10)
O7 S1 O9 114.41(9)
O8 S1 O9 115.96(9)
O7 S1 C31 103.44(9)
O8 S1 C31 102.50(9)
O9 S1 C31 103.00(10)
F3 C31 F2 107.06(16)
F3 C31 F1 108.36(18)
F2 C31 F1 106.18(19)
F3 C31 S1 111.60(17)
F2 C31 S1 111.80(13)
F1 C31 S1 111.57(13)

loop_
_geom_bond_atom_site_label_1
_geom_bond_atom_site_label_2
_geom_bond_distance
Mn1 N2 2.1956(12)
Mn1 N4 2.2068(11)
Mn1 N9 2.2169(11)
Mn1 N5 2.3987(11)
Mn1 N3 2.4421(11)
Mn1 N11 2.4706(11)
Mn1 N1 2.5465(11)
N1 C1 1.4731(18)
N1 C21 1.4776(18)
N1 C11 1.4775(17)
O1 C9 1.2078(17)
C1 C2 1.526(2)
C1 H1A 0.9900
C1 H1B 0.9900
N2 C3 1.2706(17)
N2 C2 1.4628(17)
O2 C9 1.3261(18)
O2 C10 1.4475(19)
C2 H2A 0.9900
C2 H2B 0.9900
N3 C8 1.3348(16)
N3 C4 1.3527(17)
C3 C4 1.4740(18)
C3 H3A 0.9500
O3 C19 1.2058(18)
N4 C13 1.2722(17)
N4 C12 1.4637(17)
O4 C19 1.3350(19)
O4 C20 1.448(2)
C4 C5 1.3891(18)
N5 C18 1.3304(17)
N5 C14 1.3510(17)
C5 C6 1.387(2)
C5 H5A 0.9500
O5 C29 1.2023(18)
O6 C29 1.3287(18)
O6 C30 1.4514(18)
C6 C7 1.3870(19)
C6 H6A 0.9500
C7 C8 1.3955(17)
C7 C9 1.4897(19)
C8 H8A 0.9500
N9 C23 1.2700(18)
N9 C22 1.4621(17)
C10 H10A 0.9800
C10 H10B 0.9800
C10 H10C 0.9800
N11 C28 1.3374(16)
N11 C24 1.3506(16)
C11 C12 1.520(2)
C11 H11A 0.9900
C11 H11B 0.9900
C12 H12A 0.9900
C12 H12B 0.9900
C13 C14 1.4723(19)
C13 H13A 0.9500
C14 C15 1.3926(19)
C15 C16 1.387(2)
C15 H15A 0.9500
C16 C17 1.383(2)
C16 H16A 0.9500
C17 C18 1.3957(17)
C17 C19 1.486(2)
C18 H18A 0.9500
C20 H20A 0.9800
C20 H20B 0.9800
C20 H20C 0.9800
C21 C22 1.5219(19)
C21 H21A 0.9900
C21 H21B 0.9900
C22 H22A 0.9900
C22 H22B 0.9900
C23 C24 1.4770(18)
C23 H23A 0.9500
C24 C25 1.3915(19)
C25 C26 1.388(2)
C25 H25A 0.9500
C26 C27 1.391(2)
C26 H26A 0.9500
C27 C28 1.3910(18)
C27 C29 1.4897(19)
C28 H28A 0.9500
C30 H30A 0.9800
C30 H30B 0.9800
C30 H30C 0.9800
S2 O10 1.4356(11)
S2 O11 1.4425(12)
S2 O12 1.4426(12)
S2 C32 1.8211(16)
F4 C32 1.3184(19)
F5 C32 1.3161(19)
F6 C32 1.333(2)
S1 O7 1.4355(13)
S1 O8 1.4364(14)
S1 O9 1.4366(13)
S1 C31 1.829(2)
F1 C31 1.339(2)
F2 C31 1.328(2)
F3 C31 1.324(2)
